data_1505947
loop_
_publ_author_name
'Evans, David A.'
'Aye, Yimon'
'Wu, Jimmy'

_publ_section_title
;
 Asymmetric, anti-selective scandium-catalyzed Sakurai additions to
 glyoxyamide. Applications to the syntheses of N-boc D-alloisoleucine and
 D-isoleucine.
;
_journal_issue 10
_journal_name_full 'Organic letters'
_journal_page_first 2071
_journal_page_last 2073
_journal_paper_doi 10.1021/ol0604771
_journal_volume 8
_journal_year 2006
_chemical_formula_sum 'C17 H17 N O2'
_chemical_formula_weight 267.32
_chemical_name_systematic
; 
 ? 
;
_space_group_IT_number 19
_symmetry_space_group_name_Hall 'P 2ac 2ab'
_symmetry_space_group_name_H-M 'P 21 21 21'
_atom_sites_solution_hydrogens geom
_atom_sites_solution_primary direct
_atom_sites_solution_secondary difmap
_audit_creation_method SHELXL-97
_cell_angle_alpha 90.00
_cell_angle_beta 90.00
_cell_angle_gamma 90.00
_cell_formula_units_Z 4
_cell_length_a 8.4101(17)
_cell_length_b 8.6372(18)
_cell_length_c 20.288(4)
_cell_measurement_temperature 273(2)
_cell_volume 1473.7(5)
_computing_structure_refinement 'SHELXL-97 (Sheldrick, 1997)'
_computing_structure_solution 'SHELXS-97 (Sheldrick, 1990)'
_diffrn_ambient_temperature 273(2)
_diffrn_measured_fraction_theta_full 1.000
_diffrn_measured_fraction_theta_max 1.000
_diffrn_radiation_monochromator graphite
_diffrn_radiation_source 'fine-focus sealed tube'
_diffrn_radiation_type MoK\a
_diffrn_radiation_wavelength 0.71073
_diffrn_reflns_av_R_equivalents 0.0408
_diffrn_reflns_av_sigmaI/netI 0.0419
_diffrn_reflns_limit_h_max 7
_diffrn_reflns_limit_h_min -9
_diffrn_reflns_limit_k_max 8
_diffrn_reflns_limit_k_min -9
_diffrn_reflns_limit_l_max 21
_diffrn_reflns_limit_l_min -21
_diffrn_reflns_number 6355
_diffrn_reflns_theta_full 22.49
_diffrn_reflns_theta_max 22.49
_diffrn_reflns_theta_min 2.01
_exptl_absorpt_coefficient_mu 0.079
_exptl_crystal_density_diffrn 1.205
_exptl_crystal_density_method 'not measured'
_exptl_crystal_F_000 568
_refine_diff_density_max 0.266
_refine_diff_density_min -0.190
_refine_diff_density_rms 0.052
_refine_ls_abs_structure_details 'Flack H D (1983), Acta Cryst. A39, 876-881'
_refine_ls_abs_structure_Flack 0(5)
_refine_ls_extinction_method none
_refine_ls_goodness_of_fit_ref 1.398
_refine_ls_hydrogen_treatment mixed
_refine_ls_matrix_type full
_refine_ls_number_parameters 187
_refine_ls_number_reflns 1922
_refine_ls_number_restraints 0
_refine_ls_restrained_S_all 1.398
_refine_ls_R_factor_all 0.0992
_refine_ls_R_factor_gt 0.0954
_refine_ls_shift/su_max 0.004
_refine_ls_shift/su_mean 0.000
_refine_ls_structure_factor_coef Fsqd
_refine_ls_weighting_details 'calc w=1/[\s^2^(Fo^2^)+(0.0225P)^2^+2.4041P] where P=(Fo^2^+2Fc^2^)/3'
_refine_ls_weighting_scheme calc
_refine_ls_wR_factor_gt 0.1676
_refine_ls_wR_factor_ref 0.1688
_reflns_number_gt 1862
_reflns_number_total 1922
_reflns_threshold_expression >2sigma(I)
_cod_data_source_file ol0604771si20060224_113459.cif
_cod_data_source_block sad
_cod_database_code 1505947

loop_
_symmetry_equiv_pos_as_xyz
'x, y, z'
'-x+1/2, -y, z+1/2'
'-x, y+1/2, -z+1/2'
'x+1/2, -y+1/2, -z'

loop_
_atom_site_label
_atom_site_type_symbol
_atom_site_fract_x
_atom_site_fract_y
_atom_site_fract_z
_atom_site_U_iso_or_equiv
_atom_site_adp_type
_atom_site_occupancy
_atom_site_symmetry_multiplicity
_atom_site_calc_flag
_atom_site_refinement_flags
C1 C 0.2757(7) 0.6820(7) 0.0172(3) 0.0294(14) Uani 1 1 d .
C2 C 0.3333(7) 0.7853(7) 0.0735(2) 0.0280(14) Uani 1 1 d .
H2A H 0.3806 0.8779 0.0536 0.034 Uiso 1 1 calc R
C3 C 0.1945(7) 0.8397(6) 0.1176(3) 0.0346(15) Uani 1 1 d .
H3 H 0.1074 0.8682 0.0879 0.041 Uiso 1 1 calc R
C4 C 0.2353(6) 0.9828(6) 0.1564(3) 0.0284(14) Uani 1 1 d .
C5 C 0.3378(7) 0.9799(7) 0.2099(3) 0.0371(16) Uani 1 1 d .
H5 H 0.3839 0.8866 0.2226 0.044 Uiso 1 1 calc R
C6 C 0.3723(8) 1.1127(9) 0.2446(3) 0.0485(19) Uani 1 1 d .
H6 H 0.4399 1.1074 0.2808 0.058 Uiso 1 1 calc R
C7 C 0.3087(9) 1.2526(9) 0.2267(3) 0.057(2) Uani 1 1 d .
H7 H 0.3322 1.3421 0.2502 0.069 Uiso 1 1 calc R
C8 C 0.2095(9) 1.2570(7) 0.1730(4) 0.059(2) Uani 1 1 d .
H8 H 0.1663 1.3512 0.1598 0.070 Uiso 1 1 calc R
C9 C 0.1722(8) 1.1241(8) 0.1380(3) 0.0501(18) Uani 1 1 d .
H9 H 0.1043 1.1300 0.1020 0.060 Uiso 1 1 calc R
C10 C 0.1348(8) 0.7108(7) 0.1593(3) 0.0469(18) Uani 1 1 d .
H10 H 0.2130 0.6592 0.1831 0.056 Uiso 1 1 calc R
C11 C 0.0008(11) 0.6614(10) 0.1676(5) 0.112(4) Uani 1 1 d .
H11A H -0.0845 0.7066 0.1457 0.134 Uiso 1 1 calc R
H11B H -0.0164 0.5784 0.1960 0.134 Uiso 1 1 calc R
C12 C 0.2951(7) 0.4127(7) -0.0259(3) 0.0358(15) Uani 1 1 d .
C13 C 0.3565(10) 0.2685(8) -0.0091(3) 0.058(2) Uani 1 1 d .
H13 H 0.4128 0.2563 0.0300 0.070 Uiso 1 1 calc R
C14 C 0.3339(13) 0.1435(9) -0.0503(3) 0.081(3) Uani 1 1 d .
H14 H 0.3741 0.0465 -0.0394 0.098 Uiso 1 1 calc R
C15 C 0.2509(10) 0.1652(9) -0.1078(4) 0.067(2) Uani 1 1 d .
H15 H 0.2332 0.0806 -0.1351 0.081 Uiso 1 1 calc R
C16 C 0.1934(10) 0.3060(9) -0.1262(4) 0.070(2) Uani 1 1 d .
H16 H 0.1395 0.3180 -0.1659 0.084 Uiso 1 1 calc R
C17 C 0.2171(9) 0.4308(8) -0.0845(3) 0.055(2) Uani 1 1 d .
H17 H 0.1796 0.5281 -0.0966 0.066 Uiso 1 1 calc R
H1 H 0.392(5) 0.511(5) 0.054(2) 0.004(12) Uiso 1 1 d .
N1 N 0.3252(6) 0.5368(5) 0.0191(2) 0.0305(12) Uani 1 1 d .
O1 O 0.1899(6) 0.7397(5) -0.0253(2) 0.0537(13) Uani 1 1 d .
O2 O 0.4525(4) 0.7139(5) 0.11228(18) 0.0366(11) Uani 1 1 d .
H2 H 0.5383 0.7201 0.0933 0.055 Uiso 1 1 calc R

loop_
_atom_site_aniso_label
_atom_site_aniso_U_11
_atom_site_aniso_U_22
_atom_site_aniso_U_33
_atom_site_aniso_U_23
_atom_site_aniso_U_13
_atom_site_aniso_U_12
C1 0.029(3) 0.038(4) 0.022(3) 0.009(3) -0.002(3) 0.004(3)
C2 0.036(4) 0.032(3) 0.016(3) 0.012(3) -0.006(3) 0.004(3)
C3 0.019(3) 0.025(3) 0.059(4) 0.006(3) 0.003(3) 0.007(3)
C4 0.028(3) 0.028(3) 0.030(3) 0.006(3) 0.008(3) -0.011(3)
C5 0.034(4) 0.041(4) 0.036(4) 0.000(3) 0.009(3) 0.004(3)
C6 0.043(4) 0.064(5) 0.038(4) -0.006(4) -0.002(3) -0.022(4)
C7 0.056(5) 0.058(5) 0.057(4) -0.024(4) 0.005(4) -0.025(5)
C8 0.062(5) 0.024(4) 0.090(6) -0.023(4) 0.004(5) 0.008(4)
C9 0.050(4) 0.043(4) 0.057(4) 0.004(4) -0.010(4) 0.000(4)
C10 0.031(4) 0.037(4) 0.072(5) 0.005(4) 0.017(4) 0.000(3)
C11 0.085(7) 0.063(6) 0.188(11) 0.032(7) 0.081(8) 0.018(5)
C12 0.035(4) 0.041(4) 0.031(3) -0.014(3) 0.014(3) 0.007(3)
C13 0.097(6) 0.047(5) 0.031(4) -0.004(3) 0.004(4) 0.000(5)
C14 0.164(10) 0.034(4) 0.046(5) -0.001(4) 0.008(6) -0.002(6)
C15 0.092(7) 0.060(6) 0.050(5) -0.017(4) 0.003(5) -0.019(5)
C16 0.073(6) 0.065(5) 0.072(5) -0.026(5) -0.022(5) 0.017(5)
C17 0.067(5) 0.049(4) 0.050(5) -0.008(4) -0.025(4) 0.015(4)
N1 0.029(3) 0.036(3) 0.026(3) 0.000(3) -0.007(3) 0.005(2)
O1 0.064(3) 0.043(3) 0.054(3) -0.009(3) -0.027(3) 0.014(3)
O2 0.027(2) 0.054(3) 0.028(2) -0.005(2) -0.0009(18) -0.004(2)

loop_
_atom_type_symbol
_atom_type_description
_atom_type_scat_dispersion_real
_atom_type_scat_dispersion_imag
_atom_type_scat_source
C C 0.0033 0.0016 'International Tables Vol C Tables 4.2.6.8 and 6.1.1.4'
H H 0.0000 0.0000 'International Tables Vol C Tables 4.2.6.8 and 6.1.1.4'
N N 0.0061 0.0033 'International Tables Vol C Tables 4.2.6.8 and 6.1.1.4'
O O 0.0106 0.0060 'International Tables Vol C Tables 4.2.6.8 and 6.1.1.4'

loop_
_geom_angle_atom_site_label_1
_geom_angle_atom_site_label_2
_geom_angle_atom_site_label_3
_geom_angle
O1 C1 N1 126.2(6)
O1 C1 C2 118.2(5)
N1 C1 C2 115.6(5)
O2 C2 C1 112.7(5)
O2 C2 C3 110.3(4)
C1 C2 C3 111.8(5)
C10 C3 C4 113.2(5)
C10 C3 C2 111.0(5)
C4 C3 C2 112.3(5)
C9 C4 C5 117.8(6)
C9 C4 C3 119.8(5)
C5 C4 C3 122.4(5)
C6 C5 C4 121.1(6)
C7 C6 C5 121.1(6)
C6 C7 C8 118.2(6)
C7 C8 C9 121.4(7)
C4 C9 C8 120.5(6)
C11 C10 C3 130.9(8)
C17 C12 C13 119.6(6)
C17 C12 N1 123.6(6)
C13 C12 N1 116.7(6)
C14 C13 C12 120.1(7)
C15 C14 C13 118.6(8)
C16 C15 C14 122.5(7)
C15 C16 C17 118.5(7)
C12 C17 C16 120.7(7)
C1 N1 C12 129.6(5)

loop_
_geom_bond_atom_site_label_1
_geom_bond_atom_site_label_2
_geom_bond_distance
C1 O1 1.229(6)
C1 N1 1.322(7)
C1 C2 1.529(8)
C2 O2 1.415(6)
C2 C3 1.544(8)
C3 C10 1.486(8)
C3 C4 1.505(8)
C4 C9 1.381(8)
C4 C5 1.387(8)
C5 C6 1.377(9)
C6 C7 1.371(10)
C7 C8 1.372(10)
C8 C9 1.385(9)
C10 C11 1.217(10)
C12 C17 1.368(9)
C12 C13 1.391(9)
C12 N1 1.429(7)
C13 C14 1.379(10)
C14 C15 1.371(11)
C15 C16 1.361(10)
C16 C17 1.384(9)

loop_
_geom_hbond_atom_site_label_D
_geom_hbond_atom_site_label_H
_geom_hbond_atom_site_label_A
_geom_hbond_distance_DH
_geom_hbond_distance_HA
_geom_hbond_distance_DA
_geom_hbond_angle_DHA
_geom_hbond_site_symmetry_A
N1 H1 O2 0.94(5) 2.17(4) 2.658(6) 111(3) .
O2 H2 O1 0.82 1.91 2.695(6) 159.9 4_565

loop_
_geom_torsion_atom_site_label_1
_geom_torsion_atom_site_label_2
_geom_torsion_atom_site_label_3
_geom_torsion_atom_site_label_4
_geom_torsion
O1 C1 C2 O2 -169.5(5)
N1 C1 C2 O2 10.1(7)
O1 C1 C2 C3 65.7(7)
N1 C1 C2 C3 -114.7(5)
O2 C2 C3 C10 -53.0(7)
C1 C2 C3 C10 73.2(6)
O2 C2 C3 C4 74.9(6)
C1 C2 C3 C4 -158.9(5)
C10 C3 C4 C9 -127.8(6)
C2 C3 C4 C9 105.5(6)
C10 C3 C4 C5 53.5(7)
C2 C3 C4 C5 -73.2(7)
C9 C4 C5 C6 1.6(8)
C3 C4 C5 C6 -179.7(6)
C4 C5 C6 C7 -1.1(10)
C5 C6 C7 C8 -0.1(11)
C6 C7 C8 C9 0.8(12)
C5 C4 C9 C8 -0.8(9)
C3 C4 C9 C8 -179.6(6)
C7 C8 C9 C4 -0.3(11)
C4 C3 C10 C11 104.1(10)
C2 C3 C10 C11 -128.5(9)
C17 C12 C13 C14 -2.3(12)
N1 C12 C13 C14 -179.3(7)
C12 C13 C14 C15 0.3(13)
C13 C14 C15 C16 1.6(14)
C14 C15 C16 C17 -1.4(14)
C13 C12 C17 C16 2.4(11)
N1 C12 C17 C16 179.3(7)
C15 C16 C17 C12 -0.7(13)
O1 C1 N1 C12 0.5(10)
C2 C1 N1 C12 -179.1(5)
C17 C12 N1 C1 6.6(10)
C13 C12 N1 C1 -176.5(6)

loop_
_cod_related_entry_id
_cod_related_entry_database
_cod_related_entry_code
1 ChemSpider 21199844
